data_2214829
loop_
_publ_author_name
'Aghabozorg, Hossein'
'Motyeian, Elham'
'A. Sharif, Mahboubeh'
'Ghadermazi, Mohammad'
'Attar Gharamaleki, Jafar'

_publ_section_title
;
 Diaquabis(pyridine-2-carboxylato)magnesium(II) 0.15-hydrate
;
_journal_coeditor_code PR2012
_journal_issue 8
_journal_name_full 'Acta Crystallographica Section E'
_journal_page_first m2235
_journal_page_last m2236
_journal_paper_doi 10.1107/S1600536807036604
_journal_volume 63
_journal_year 2007
_chemical_formula_iupac '[Mg (C6 H4 N O2)2 (H2 O)2] , 0.15H2 O'
_chemical_formula_moiety 'C12 H12 Mg N2 O6 , 0.15H2 O'
_chemical_formula_sum 'C12 H12.3 Mg N2 O6.15'
_chemical_formula_weight 307.25
_chemical_name_systematic
;
Diaquabis(pyridine-2-carboxylato)magnesium(II) 0.15-hydrate
;
_space_group_IT_number 14
_symmetry_cell_setting monoclinic
_symmetry_space_group_name_Hall '-P 2yn'
_symmetry_space_group_name_H-M 'P 1 21/n 1'
_atom_sites_solution_hydrogens geom
_atom_sites_solution_primary direct
_atom_sites_solution_secondary difmap
_audit_creation_method SHELXL97
_cell_angle_alpha 90.00
_cell_angle_beta 107.2210(10)
_cell_angle_gamma 90.00
_cell_formula_units_Z 4
_cell_length_a 11.6385(6)
_cell_length_b 8.7955(5)
_cell_length_c 14.9357(8)
_cell_measurement_reflns_used 290
_cell_measurement_temperature 100(2)
_cell_measurement_theta_max 28
_cell_measurement_theta_min 3
_cell_volume 1460.37(14)
_computing_cell_refinement 'SAINT (Bruker, 2005)'
_computing_data_collection 'APEX2 (Bruker, 2005)'
_computing_data_reduction SAINT
_computing_molecular_graphics 'SHELXTL (Bruker, 2005)'
_computing_publication_material SHELXTL
_computing_structure_refinement 'SHELXL97 (Sheldrick, 1997)'
_computing_structure_solution 'SHELXS97 (Sheldrick, 1997)'
_diffrn_ambient_temperature 100(2)
_diffrn_measured_fraction_theta_full 0.988
_diffrn_measured_fraction_theta_max 0.988
_diffrn_measurement_device_type 'Bruker APEXII CCD area-detector'
_diffrn_measurement_method \w
_diffrn_radiation_monochromator graphite
_diffrn_radiation_source 'fine-focus sealed tube'
_diffrn_radiation_type MoK\a
_diffrn_radiation_wavelength 0.71073
_diffrn_reflns_av_R_equivalents 0.0289
_diffrn_reflns_av_sigmaI/netI 0.0222
_diffrn_reflns_limit_h_max 15
_diffrn_reflns_limit_h_min -15
_diffrn_reflns_limit_k_max 11
_diffrn_reflns_limit_k_min -11
_diffrn_reflns_limit_l_max 19
_diffrn_reflns_limit_l_min -19
_diffrn_reflns_number 20864
_diffrn_reflns_theta_full 28.00
_diffrn_reflns_theta_max 28.00
_diffrn_reflns_theta_min 1.96
_diffrn_standards_number 0
_exptl_absorpt_coefficient_mu 0.151
_exptl_absorpt_correction_T_max 0.966
_exptl_absorpt_correction_T_min 0.954
_exptl_absorpt_correction_type multi-scan
_exptl_absorpt_process_details '(SADABS; Bruker, 2005)'
_exptl_crystal_colour colourless
_exptl_crystal_density_diffrn 1.397
_exptl_crystal_density_method 'not measured'
_exptl_crystal_description prism
_exptl_crystal_F_000 638
_exptl_crystal_size_max 0.23
_exptl_crystal_size_mid 0.20
_exptl_crystal_size_min 0.19
_refine_diff_density_max 0.824
_refine_diff_density_min -0.234
_refine_ls_extinction_method none
_refine_ls_goodness_of_fit_ref 1.040
_refine_ls_hydrogen_treatment mixed
_refine_ls_matrix_type full
_refine_ls_number_parameters 194
_refine_ls_number_reflns 3487
_refine_ls_number_restraints 0
_refine_ls_restrained_S_all 1.040
_refine_ls_R_factor_all 0.0416
_refine_ls_R_factor_gt 0.0321
_refine_ls_shift/su_max 0.000
_refine_ls_shift/su_mean 0.000
_refine_ls_structure_factor_coef Fsqd
_refine_ls_weighting_details 'calc w = 1/[\s^2^(Fo^2^)+(0.0495P)^2^+0.273P] where P=(Fo^2^+2Fc^2^)/3'
_refine_ls_weighting_scheme calc
_refine_ls_wR_factor_gt 0.0854
_refine_ls_wR_factor_ref 0.0902
_reflns_number_gt 2879
_reflns_number_total 3487
_reflns_threshold_expression I>2\s(I)
_cod_data_source_file pr2012.cif
_cod_data_source_block I
_cod_original_sg_symbol_H-M 'P 21/n'
_cod_original_formula_sum 'C12 H12.30 Mg N2 O6.15'
_cod_database_code 2214829
_cod_database_fobs_code 2214829

loop_
_symmetry_equiv_pos_as_xyz
'x, y, z'
'-x+1/2, y+1/2, -z+1/2'
'-x, -y, -z'
'x-1/2, -y-1/2, z-1/2'

loop_
_atom_site_type_symbol
_atom_site_label
_atom_site_fract_x
_atom_site_fract_y
_atom_site_fract_z
_atom_site_U_iso_or_equiv
_atom_site_adp_type
_atom_site_calc_flag
_atom_site_refinement_flags
_atom_site_occupancy
Mg Mg1 0.75274(4) 0.14609(4) 0.36741(3) 0.01536(11) Uani d . 1
O O1 0.95964(8) 0.13410(10) 0.64227(6) 0.0212(2) Uani d . 1
O O2 0.84302(8) 0.07036(10) 0.49940(6) 0.01827(19) Uani d . 1
O O3 0.68286(8) -0.06450(10) 0.32554(6) 0.01797(19) Uani d . 1
O O4 0.53051(9) -0.22785(11) 0.30834(7) 0.0281(2) Uani d . 1
N N1 0.80774(9) 0.35929(11) 0.44608(7) 0.0164(2) Uani d . 1
N N2 0.57295(10) 0.15093(12) 0.39090(8) 0.0195(2) Uani d . 1
C C1 0.78783(11) 0.50379(14) 0.41751(9) 0.0189(3) Uani d . 1
H H1A 0.7432 0.5232 0.3542 0.023 Uiso calc R 1
C C2 0.82985(11) 0.62649(14) 0.47670(9) 0.0201(3) Uani d . 1
H H2A 0.8148 0.7277 0.4541 0.024 Uiso calc R 1
C C3 0.89413(12) 0.59849(15) 0.56922(9) 0.0217(3) Uani d . 1
H H3A 0.9235 0.6803 0.6114 0.026 Uiso calc R 1
C C4 0.91508(11) 0.44843(15) 0.59947(9) 0.0211(3) Uani d . 1
H H4A 0.9586 0.4261 0.6626 0.025 Uiso calc R 1
C C5 0.87139(10) 0.33242(14) 0.53592(9) 0.0161(2) Uani d . 1
C C6 0.89342(10) 0.16539(14) 0.56167(9) 0.0164(2) Uani d . 1
C C7 0.51747(14) 0.26405(16) 0.42112(11) 0.0292(3) Uani d . 1
H H7C 0.5588 0.3578 0.4379 0.035 Uiso calc R 1
C C8 0.40216(15) 0.25093(18) 0.42914(13) 0.0382(4) Uani d . 1
H H8A 0.3654 0.3343 0.4504 0.046 Uiso calc R 1
C C9 0.34146(15) 0.11477(18) 0.40569(13) 0.0358(4) Uani d . 1
H H9A 0.2627 0.1025 0.4111 0.043 Uiso calc R 1
C C10 0.39795(13) -0.00355(16) 0.37412(10) 0.0278(3) Uani d . 1
H H10A 0.3584 -0.0984 0.3571 0.033 Uiso calc R 1
C C11 0.51309(11) 0.01883(14) 0.36780(9) 0.0194(3) Uani d . 1
C C12 0.57951(11) -0.10300(15) 0.33120(8) 0.0183(3) Uani d . 1
O O6 0.90157(8) 0.11746(10) 0.32355(6) 0.0194(2) Uani d . 1
H H6A 0.9151 0.1602 0.2789 0.023 Uiso d R 1
H H6B 0.9465 0.0436 0.3360 0.023 Uiso d R 1
O O7 0.67881(8) 0.25894(10) 0.24522(6) 0.01865(19) Uani d . 1
H H7A 0.7209 0.3019 0.2177 0.022 Uiso d R 1
H H7B 0.6088 0.2754 0.2149 0.022 Uiso d R 1
O O1S 0.3507(12) -0.3966(16) 0.3526(9) 0.089(4) Uiso d P 0.15
H H1SA 0.4061 -0.3424 0.3481 0.106 Uiso d PR 0.15
H H1SB 0.2825 -0.3612 0.3359 0.106 Uiso d PR 0.15

loop_
_atom_site_aniso_label
_atom_site_aniso_U_11
_atom_site_aniso_U_22
_atom_site_aniso_U_33
_atom_site_aniso_U_12
_atom_site_aniso_U_13
_atom_site_aniso_U_23
Mg1 0.0147(2) 0.0129(2) 0.0172(2) -0.00015(15) 0.00268(16) -0.00011(15)
O1 0.0191(4) 0.0191(5) 0.0207(4) 0.0034(4) -0.0013(4) 0.0011(3)
O2 0.0178(4) 0.0149(4) 0.0195(4) -0.0010(3) 0.0016(3) 0.0001(3)
O3 0.0158(4) 0.0158(4) 0.0223(4) -0.0012(3) 0.0057(3) -0.0022(3)
O4 0.0286(5) 0.0225(5) 0.0384(6) -0.0104(4) 0.0178(4) -0.0118(4)
N1 0.0143(5) 0.0155(5) 0.0186(5) 0.0002(4) 0.0037(4) 0.0001(4)
N2 0.0209(5) 0.0165(5) 0.0222(5) 0.0010(4) 0.0081(4) 0.0001(4)
C1 0.0189(6) 0.0179(6) 0.0198(6) 0.0005(5) 0.0058(5) 0.0015(5)
C2 0.0197(6) 0.0152(6) 0.0275(7) 0.0005(5) 0.0101(5) 0.0002(5)
C3 0.0191(6) 0.0177(6) 0.0271(7) -0.0019(5) 0.0049(5) -0.0064(5)
C4 0.0187(6) 0.0208(6) 0.0204(6) 0.0020(5) 0.0009(5) -0.0021(5)
C5 0.0116(5) 0.0172(6) 0.0191(6) 0.0009(4) 0.0038(4) 0.0001(5)
C6 0.0119(5) 0.0168(6) 0.0200(6) 0.0013(5) 0.0039(4) 0.0006(5)
C7 0.0312(8) 0.0181(6) 0.0443(8) -0.0009(6) 0.0205(7) -0.0032(6)
C8 0.0385(9) 0.0256(8) 0.0621(11) 0.0027(7) 0.0328(8) -0.0044(7)
C9 0.0287(8) 0.0309(8) 0.0567(10) -0.0015(6) 0.0263(7) -0.0011(7)
C10 0.0258(7) 0.0238(7) 0.0379(8) -0.0043(6) 0.0159(6) -0.0021(6)
C11 0.0200(6) 0.0191(6) 0.0202(6) -0.0008(5) 0.0075(5) 0.0005(5)
C12 0.0195(6) 0.0185(6) 0.0169(6) -0.0014(5) 0.0054(5) -0.0009(5)
O6 0.0175(4) 0.0164(4) 0.0244(5) 0.0028(3) 0.0066(4) 0.0045(3)
O7 0.0139(4) 0.0201(4) 0.0199(4) -0.0002(3) 0.0019(3) 0.0044(3)

loop_
_atom_type_symbol
_atom_type_description
_atom_type_scat_dispersion_real
_atom_type_scat_dispersion_imag
_atom_type_scat_source
C C 0.0033 0.0016 'International Tables Vol C Tables 4.2.6.8 and 6.1.1.4'
H H 0.0000 0.0000 'International Tables Vol C Tables 4.2.6.8 and 6.1.1.4'
N N 0.0061 0.0033 'International Tables Vol C Tables 4.2.6.8 and 6.1.1.4'
O O 0.0106 0.0060 'International Tables Vol C Tables 4.2.6.8 and 6.1.1.4'
Mg Mg 0.0486 0.0363 'International Tables Vol C Tables 4.2.6.8 and 6.1.1.4'

loop_
_geom_angle_atom_site_label_1
_geom_angle_atom_site_label_2
_geom_angle_atom_site_label_3
_geom_angle
_geom_angle_publ_flag
O7 Mg1 O6 86.90(4) y
O7 Mg1 O3 98.25(4) ?
O6 Mg1 O3 95.08(4) ?
O7 Mg1 O2 169.21(4) y
O6 Mg1 O2 91.52(4) ?
O3 Mg1 O2 92.52(4) ?
O7 Mg1 N1 92.42(4) ?
O6 Mg1 N1 97.81(4) ?
O3 Mg1 N1 163.68(4) y
O2 Mg1 N1 77.21(4) ?
O7 Mg1 N2 87.95(4) ?
O6 Mg1 N2 168.95(4) y
O3 Mg1 N2 75.99(4) ?
O2 Mg1 N2 95.33(4) ?
N1 Mg1 N2 92.17(4) ?
C6 O2 Mg1 119.25(8) ?
C12 O3 Mg1 121.15(8) ?
C1 N1 C5 118.42(11) ?
C1 N1 Mg1 129.94(9) ?
C5 N1 Mg1 111.64(8) ?
C7 N2 C11 117.67(11) ?
C7 N2 Mg1 129.78(9) ?
C11 N2 Mg1 112.52(8) ?
N1 C1 C2 122.66(12) ?
N1 C1 H1A 118.7 ?
C2 C1 H1A 118.7 ?
C3 C2 C1 118.77(12) ?
C3 C2 H2A 120.6 ?
C1 C2 H2A 120.6 ?
C2 C3 C4 118.89(12) ?
C2 C3 H3A 120.6 ?
C4 C3 H3A 120.6 ?
C5 C4 C3 118.86(12) ?
C5 C4 H4A 120.6 ?
C3 C4 H4A 120.6 ?
N1 C5 C4 122.39(11) ?
N1 C5 C6 115.01(10) ?
C4 C5 C6 122.59(11) ?
O1 C6 O2 125.70(11) ?
O1 C6 C5 117.70(11) ?
O2 C6 C5 116.60(11) ?
N2 C7 C8 122.97(13) ?
N2 C7 H7C 118.5 ?
C8 C7 H7C 118.5 ?
C9 C8 C7 119.04(14) ?
C9 C8 H8A 120.5 ?
C7 C8 H8A 120.5 ?
C8 C9 C10 118.59(14) ?
C8 C9 H9A 120.7 ?
C10 C9 H9A 120.7 ?
C11 C10 C9 118.84(13) ?
C11 C10 H10A 120.6 ?
C9 C10 H10A 120.6 ?
N2 C11 C10 122.89(12) ?
N2 C11 C12 114.98(11) ?
C10 C11 C12 122.10(12) ?
O4 C12 O3 125.68(12) ?
O4 C12 C11 118.98(11) ?
O3 C12 C11 115.33(11) ?
Mg1 O6 H6A 126.1 ?
Mg1 O6 H6B 124.7 ?
H6A O6 H6B 106.6 ?
Mg1 O7 H7A 121.3 ?
Mg1 O7 H7B 132.1 ?
H7A O7 H7B 106.6 ?
H1SA O1S H1SB 117.9 ?

loop_
_geom_bond_atom_site_label_1
_geom_bond_atom_site_label_2
_geom_bond_distance
_geom_bond_publ_flag
Mg1 O7 2.0313(9) yes
Mg1 O6 2.0408(10) yes
Mg1 O3 2.0449(9) yes
Mg1 O2 2.0512(9) yes
Mg1 N1 2.2049(11) yes
Mg1 N2 2.2222(12) yes
O1 C6 1.2529(15) ?
O2 C6 1.2588(15) ?
O3 C12 1.2763(15) ?
O4 C12 1.2379(16) ?
N1 C1 1.3389(16) ?
N1 C5 1.3478(16) ?
N2 C7 1.3354(17) ?
N2 C11 1.3461(16) ?
C1 C2 1.3890(18) ?
C1 H1A 0.9500 ?
C2 C3 1.3848(19) ?
C2 H2A 0.9500 ?
C3 C4 1.3930(18) ?
C3 H3A 0.9500 ?
C4 C5 1.3837(18) ?
C4 H4A 0.9500 ?
C5 C6 1.5210(17) ?
C7 C8 1.387(2) ?
C7 H7C 0.9500 ?
C8 C9 1.382(2) ?
C8 H8A 0.9500 ?
C9 C10 1.386(2) ?
C9 H9A 0.9500 ?
C10 C11 1.3851(19) ?
C10 H10A 0.9500 ?
C11 C12 1.5149(18) ?
O6 H6A 0.8199 ?
O6 H6B 0.8200 ?
O7 H7A 0.8196 ?
O7 H7B 0.8197 ?
O1S H1SA 0.8200 ?
O1S H1SB 0.8200 ?

loop_
_geom_hbond_atom_site_label_D
_geom_hbond_atom_site_label_H
_geom_hbond_atom_site_label_A
_geom_hbond_site_symmetry_A
_geom_hbond_distance_DH
_geom_hbond_distance_HA
_geom_hbond_distance_DA
_geom_hbond_angle_DHA
_geom_hbond_publ_flag
O6 H6A O4 2_655 0.82 1.89 2.6970(10) 170 y
O6 H6B O1 3_756 0.82 1.88 2.6970(10) 176 y
O7 H7A O3 2_655 0.82 1.87 2.6690(10) 167 y
O7 H7B O1 4_565 0.82 1.93 2.7260(10) 165 y
C9 H9A O2 3_656 0.95 2.57 3.328(2) 137 y
C7 H7C Cg . 0.95 3.22 4.1120(10) 156 y
C8 H8A Cg . 0.95 3.42 4.1620(10) 137 y

loop_
_geom_torsion_atom_site_label_1
_geom_torsion_atom_site_label_2
_geom_torsion_atom_site_label_3
_geom_torsion_atom_site_label_4
_geom_torsion
_geom_torsion_publ_flag
O7 Mg1 O2 C6 12.0(3) ?
O6 Mg1 O2 C6 93.42(9) ?
O3 Mg1 O2 C6 -171.42(9) ?
N1 Mg1 O2 C6 -4.24(9) ?
N2 Mg1 O2 C6 -95.27(9) ?
O7 Mg1 O3 C12 -87.16(9) ?
O6 Mg1 O3 C12 -174.75(9) ?
O2 Mg1 O3 C12 93.50(9) yes
N1 Mg1 O3 C12 43.15(19) ?
N2 Mg1 O3 C12 -1.37(9) ?
O7 Mg1 N1 C1 3.61(11) ?
O6 Mg1 N1 C1 90.82(11) ?
O3 Mg1 N1 C1 -127.33(15) ?
O2 Mg1 N1 C1 -179.40(11) ?
N2 Mg1 N1 C1 -84.43(11) ?
O7 Mg1 N1 C5 -175.91(8) ?
O6 Mg1 N1 C5 -88.71(8) ?
O3 Mg1 N1 C5 53.15(18) ?
O2 Mg1 N1 C5 1.08(8) ?
N2 Mg1 N1 C5 96.05(8) ?
O7 Mg1 N2 C7 -78.27(13) ?
O6 Mg1 N2 C7 -140.6(2) ?
O3 Mg1 N2 C7 -177.30(13) ?
O2 Mg1 N2 C7 91.43(13) yes
N1 Mg1 N2 C7 14.08(13) ?
O7 Mg1 N2 C11 99.71(9) ?
O6 Mg1 N2 C11 37.4(3) ?
O3 Mg1 N2 C11 0.68(9) ?
O2 Mg1 N2 C11 -90.59(9) ?
N1 Mg1 N2 C11 -167.95(9) ?
C5 N1 C1 C2 -0.15(18) ?
Mg1 N1 C1 C2 -179.64(9) ?
N1 C1 C2 C3 -0.53(19) ?
C1 C2 C3 C4 0.44(19) ?
C2 C3 C4 C5 0.28(19) ?
C1 N1 C5 C4 0.92(18) ?
Mg1 N1 C5 C4 -179.50(10) ?
C1 N1 C5 C6 -178.05(10) ?
Mg1 N1 C5 C6 1.53(13) ?
C3 C4 C5 N1 -0.99(19) ?
C3 C4 C5 C6 177.90(11) ?
Mg1 O2 C6 O1 -173.57(10) ?
Mg1 O2 C6 C5 6.37(14) ?
N1 C5 C6 O1 174.80(11) ?
C4 C5 C6 O1 -4.17(18) ?
N1 C5 C6 O2 -5.15(16) ?
C4 C5 C6 O2 175.89(11) ?
C11 N2 C7 C8 -0.2(2) ?
Mg1 N2 C7 C8 177.65(12) ?
N2 C7 C8 C9 0.5(3) ?
C7 C8 C9 C10 -0.6(3) ?
C8 C9 C10 C11 0.4(2) ?
C7 N2 C11 C10 0.0(2) ?
Mg1 N2 C11 C10 -178.22(11) ?
C7 N2 C11 C12 178.16(12) ?
Mg1 N2 C11 C12 -0.08(14) ?
C9 C10 C11 N2 -0.1(2) ?
C9 C10 C11 C12 -178.10(14) ?
Mg1 O3 C12 O4 -179.40(10) ?
Mg1 O3 C12 C11 1.73(14) ?
N2 C11 C12 O4 -179.95(12) ?
C10 C11 C12 O4 -1.79(19) ?
N2 C11 C12 O3 -1.00(16) ?
C10 C11 C12 O3 177.16(12) ?
